data_7125862
loop_
_publ_author_name
'Foroughi, Leila M.'
'Wiscons, Ren A.'
'Du Bois, Derek R.'
'Matzger, Adam J.'

_publ_section_title
;
 Improving stability of the metal-free primary energetic cyanuric triazide
 (CTA) through cocrystallization.
;
_journal_issue 14
_journal_name_full 'Chemical communications (Cambridge, England)'
_journal_page_first 2111
_journal_page_last 2114
_journal_paper_doi 10.1039/c9cc09465b
_journal_volume 56
_journal_year 2020
_chemical_formula_moiety 'C3 N12, 0.5(C6 N6 O6)'
_chemical_formula_sum 'C6 N15 O3'
_chemical_formula_weight 330.21
_chemical_name_systematic '2,4,6-triazido-1,3,5-triazine benzenetrifuroxan'
_space_group_crystal_system monoclinic
_space_group_IT_number 15
_space_group_name_Hall '-C 2yc'
_space_group_name_H-M_alt 'C 1 2/c 1'
_atom_sites_solution_primary dual
_audit_creation_date 2019-09-19
_audit_creation_method
;
Olex2 1.2-ac3
(compiled 2017.01.05 svn.r3372 for Rigaku Oxford Diffraction, GUI svn.r5289)
;
_audit_update_record
;
2019-12-03 deposited with the CCDC.	2020-01-15 downloaded from the CCDC.
;
_cell_angle_alpha 90
_cell_angle_beta 97.727(8)
_cell_angle_gamma 90
_cell_formula_units_Z 8
_cell_length_a 17.0625(14)
_cell_length_b 11.4704(11)
_cell_length_c 13.0200(10)
_cell_measurement_reflns_used 1338
_cell_measurement_temperature 298.4(4)
_cell_measurement_theta_max 59.1110
_cell_measurement_theta_min 5.2350
_cell_volume 2525.1(4)
_computing_cell_refinement 'CrysAlisPro 1.171.40.5a (Rigaku OD, 2018)'
_computing_data_collection 'CrysAlisPro 1.171.40.5a (Rigaku OD, 2018)'
_computing_data_reduction 'CrysAlisPro 1.171.40.5a (Rigaku OD, 2018)'
_computing_molecular_graphics 'Olex2 (Dolomanov et al., 2009)'
_computing_publication_material 'Olex2 (Dolomanov et al., 2009)'
_computing_structure_refinement 'ShelXL (Sheldrick, 2015)'
_computing_structure_solution 'ShelXT (Sheldrick, 2015)'
_diffrn_ambient_environment air
_diffrn_ambient_temperature 298.4(4)
_diffrn_detector 'CCD plate'
_diffrn_detector_type HyPix
_diffrn_measured_fraction_theta_full 0.991
_diffrn_measured_fraction_theta_max 0.991
_diffrn_measurement_details
;
List of Runs (angles in degrees, time in seconds):

  # Type    Start    End  Width  t~exp~   \w     \q     \k     \f   Frames
#--------------------------------------------------------------------------
  1  \w     -7.00  19.00   0.50    7.00    --    4.27 -80.00  65.00   52
  2  \w    -24.00  27.00   0.50    7.00    --   -4.27 -99.00 150.00  102
  3  \w    -58.00 -32.00   0.50    7.00    --   -4.27 -80.00  65.00   52
  4  \w    -25.00  24.00   0.50    7.00    --   -4.27 -99.00 -90.00   98
  5  \w    -65.00 -14.00   0.50    7.00    --    4.27 -80.00  65.00  102
  6  \w     54.00  82.00   0.50   55.00    --  105.75 -80.00  65.00   56
  7  \w     80.00 106.00   0.50   55.00    --  105.75 -57.00  90.00   52
  8  \w     42.00 106.00   0.50   55.00    --  105.75 -57.00  60.00  128
  9  \w     33.00  69.00   0.50   55.00    --  105.75 -37.00 -90.00   72
 10  \w     34.00  73.00   0.50   55.00    --  105.75 -19.00-120.00   78
 11  \w     32.00  74.00   0.50   55.00    --  105.75 -19.00-150.00   84
 12  \w     34.00  66.00   0.50   55.00    --  105.75 -37.00-150.00   64
 13  \w     85.00 170.00   0.50   55.00    --  105.75  77.00-150.00  170
 14  \w     86.00 172.00   0.50   55.00    --  105.75  80.00-171.00  172
 15  \w     37.00  67.00   0.50   55.00    --  105.75 -57.00  90.00   60
 16  \w     32.00  76.00   0.50   55.00    --  105.75 -19.00  90.00   88
 17  \w      1.00  28.00   0.50    7.00    --    4.27  80.00-171.00   54
 18  \w    -97.00 -72.00   0.50   55.00    -- -105.75  80.00-171.00   50
 19  \w   -158.00-133.00   0.50   55.00    -- -105.75 -80.00  65.00   50
;
_diffrn_measurement_device 'four-circle diffractometer'
_diffrn_measurement_device_type 'XtaLAB Synergy, Single source at home/near, HyPix'
_diffrn_measurement_method '\w scans'
_diffrn_orient_matrix_type 'CrysAlisPro convention (1999,Acta A55,543-557)'
_diffrn_orient_matrix_UB_11 0.0463330000
_diffrn_orient_matrix_UB_12 -0.0695447000
_diffrn_orient_matrix_UB_13 0.0895504000
_diffrn_orient_matrix_UB_21 -0.0218716000
_diffrn_orient_matrix_UB_22 0.0916732000
_diffrn_orient_matrix_UB_23 0.0777536000
_diffrn_orient_matrix_UB_31 -0.0753761000
_diffrn_orient_matrix_UB_32 -0.0694432000
_diffrn_orient_matrix_UB_33 0.0130021000
_diffrn_radiation_monochromator mirror
_diffrn_radiation_probe x-ray
_diffrn_radiation_type CuK\a
_diffrn_radiation_wavelength 1.54184
_diffrn_reflns_av_R_equivalents 0.0368
_diffrn_reflns_av_unetI/netI 0.0541
_diffrn_reflns_Laue_measured_fraction_full 0.991
_diffrn_reflns_Laue_measured_fraction_max 0.991
_diffrn_reflns_limit_h_max 15
_diffrn_reflns_limit_h_min -20
_diffrn_reflns_limit_k_max 12
_diffrn_reflns_limit_k_min -13
_diffrn_reflns_limit_l_max 15
_diffrn_reflns_limit_l_min -14
_diffrn_reflns_number 6148
_diffrn_reflns_point_group_measured_fraction_full 0.991
_diffrn_reflns_point_group_measured_fraction_max 0.991
_diffrn_reflns_theta_full 66.502
_diffrn_reflns_theta_max 66.502
_diffrn_reflns_theta_min 5.232
_diffrn_source 'micro-focus sealed X-ray tube'
_diffrn_source_type 'PhotonJet (Cu) X-ray Source'
_exptl_absorpt_coefficient_mu 1.282
_exptl_absorpt_correction_T_max 1.00000
_exptl_absorpt_correction_T_min 0.27287
_exptl_absorpt_correction_type multi-scan
_exptl_absorpt_process_details
;
CrysAlisPro 1.171.40.5a (Rigaku Oxford Diffraction, 2018)
Empirical absorption correction using spherical harmonics,
 implemented in SCALE3 ABSPACK scaling algorithm.
;
_exptl_crystal_colour 'clear colourless'
_exptl_crystal_colour_lustre clear
_exptl_crystal_colour_primary colourless
_exptl_crystal_density_diffrn 1.737
_exptl_crystal_description plate
_exptl_crystal_F_000 1320
_exptl_crystal_recrystallization_method 'melt fusion'
_exptl_crystal_size_max 0.151
_exptl_crystal_size_mid 0.036
_exptl_crystal_size_min 0.012
_refine_diff_density_max 0.193
_refine_diff_density_min -0.288
_refine_diff_density_rms 0.059
_refine_ls_extinction_method none
_refine_ls_goodness_of_fit_ref 1.025
_refine_ls_hydrogen_treatment undef
_refine_ls_matrix_type full
_refine_ls_number_parameters 250
_refine_ls_number_reflns 2215
_refine_ls_number_restraints 0
_refine_ls_restrained_S_all 1.025
_refine_ls_R_factor_all 0.1160
_refine_ls_R_factor_gt 0.0793
_refine_ls_shift/su_max 0.000
_refine_ls_shift/su_mean 0.000
_refine_ls_structure_factor_coef Fsqd
_refine_ls_weighting_details 'w=1/[\s^2^(Fo^2^)+(0.1714P)^2^] where P=(Fo^2^+2Fc^2^)/3'
_refine_ls_weighting_scheme calc
_refine_ls_wR_factor_gt 0.2299
_refine_ls_wR_factor_ref 0.2685
_reflns_Friedel_coverage 0.000
_reflns_number_gt 1304
_reflns_number_total 2215
_reflns_threshold_expression 'I > 2\s(I)'
_cod_data_source_file c9cc09465b2.cif
_cod_data_source_block exp_738
_cod_depositor_comments 'Adding full bibliography for 7125861--7125862.cif.'
_cod_database_code 7125862
_shelx_shelxl_version_number 2017/1
_chemical_oxdiff_formula 'C48 N132 O24 '
_shelx_space_group_comment
;
The symmetry employed for this shelxl refinement is uniquely defined
by the following loop, which should always be used as a source of
symmetry information in preference to the above space-group names.
They are only intended as comments.
;
_diffrn_oxdiff_ac3_digest_frames
;
01fe05fcccae8074aeede7e0687dbf4e8c0158444c0
;
_reflns_odcompleteness_completeness 98.77
_reflns_odcompleteness_iscentric 1
_reflns_odcompleteness_theta 66.49
_olex2_refinement_description
;
1. Others
 Fixed Sof: C5(0.5) C9(0.5) C7(0.5) C8(0.5) C6(0.5) C4(0.5) N14(0.5) N16(0.5)
 N18(0.5) N13(0.5) N15(0.5) N17(0.5) O5(0.5) O3(0.5) O1(0.5) O2(0.5) O6(0.5)
 O4(0.5)
2.a Free rotating group:
 C5(C9,C7,C8,C6,C4,N14,N16,N18,N13,N15,N17,O5,O3,O1,O2,O6,O4)
;
_olex2_exptl_crystal_mounting_method 'MiTeGen in mineral oil'
_olex2_submission_special_instructions 'No special instructions were received'
_oxdiff_exptl_absorpt_empirical_details
;
Empirical correction (ABSPACK) includes:
- Absorption correction using spherical harmonics
- Frame scaling
;
_oxdiff_exptl_absorpt_empirical_full_max 2.428
_oxdiff_exptl_absorpt_empirical_full_min 0.472

loop_
_space_group_symop_operation_xyz
'x, y, z'
'-x, y, -z+1/2'
'x+1/2, y+1/2, z'
'-x+1/2, y+1/2, -z+1/2'
'-x, -y, -z'
'x, -y, z-1/2'
'-x+1/2, -y+1/2, -z'
'x+1/2, -y+1/2, z-1/2'

loop_
_atom_site_label
_atom_site_type_symbol
_atom_site_fract_x
_atom_site_fract_y
_atom_site_fract_z
_atom_site_U_iso_or_equiv
_atom_site_adp_type
_atom_site_occupancy
_atom_site_site_symmetry_order
_atom_site_calc_flag
_atom_site_refinement_flags_posn
_atom_site_refinement_flags_occupancy
_atom_site_disorder_assembly
_atom_site_disorder_group
N3 N 0.7135(2) 0.6511(3) 0.5774(3) 0.0795(10) Uani 1 1 d . . . .
N1 N 0.75307(19) 0.4840(3) 0.4906(3) 0.0806(10) Uani 1 1 d . . . .
N2 N 0.6454(2) 0.6006(3) 0.4126(3) 0.0816(10) Uani 1 1 d . . . .
N10 N 0.6072(2) 0.7618(4) 0.4957(3) 0.0874(11) Uani 1 1 d . . . .
N4 N 0.8188(2) 0.5440(4) 0.6518(3) 0.0920(12) Uani 1 1 d . . . .
N7 N 0.6802(2) 0.4399(4) 0.3284(3) 0.0982(12) Uani 1 1 d . . . .
N11 N 0.6185(2) 0.8222(4) 0.5763(4) 0.0895(11) Uani 1 1 d . . . .
N5 N 0.8676(3) 0.4652(4) 0.6366(3) 0.0949(12) Uani 1 1 d . . . .
N8 N 0.7221(3) 0.3497(5) 0.3331(3) 0.0971(12) Uani 1 1 d . . . .
N9 N 0.7537(3) 0.2652(5) 0.3242(4) 0.1197(16) Uani 1 1 d . . . .
N12 N 0.6223(3) 0.8839(4) 0.6415(5) 0.1166(15) Uani 1 1 d . . . .
C3 C 0.6587(2) 0.6670(4) 0.4965(3) 0.0774(11) Uani 1 1 d . . . .
N6 N 0.9156(3) 0.4015(5) 0.6364(4) 0.1268(17) Uani 1 1 d . . . .
C1 C 0.7592(2) 0.5592(4) 0.5690(3) 0.0779(11) Uani 1 1 d . . . .
C2 C 0.6946(2) 0.5111(4) 0.4153(3) 0.0784(11) Uani 1 1 d . . . .
C5 C 0.5273(2) 0.2838(3) 0.6920(2) 0.102(6) Uani 0.5 1 d . P A -1
C9 C 0.5091(2) 0.4824(2) 0.7373(3) 0.073(3) Uani 0.5 1 d G P A -1
C7 C 0.46266(19) 0.3301(3) 0.8382(2) 0.096(6) Uani 0.5 1 d G P A -1
C8 C 0.4715(2) 0.4498(3) 0.8209(3) 0.079(4) Uani 0.5 1 d G P A -1
C6 C 0.4898(2) 0.2456(2) 0.7754(2) 0.125(12) Uani 0.5 1 d G P A -1
C4 C 0.5377(2) 0.4009(3) 0.6711(3) 0.087(4) Uani 0.5 1 d G P A -1
N14 N 0.5575(3) 0.2200(3) 0.6230(3) 0.095(4) Uani 0.5 1 d G P A -1
N16 N 0.4293(2) 0.2795(3) 0.9120(2) 0.094(4) Uani 0.5 1 d G P A -1
N18 N 0.5123(3) 0.5968(2) 0.7326(5) 0.082(3) Uani 0.5 1 d G P A -1
N13 N 0.5743(2) 0.4182(4) 0.5896(3) 0.100(2) Uani 0.5 1 d G P A -1
N15 N 0.4757(3) 0.1387(2) 0.8048(3) 0.090(2) Uani 0.5 1 d G P A -1
N17 N 0.4491(3) 0.5394(3) 0.8732(4) 0.086(2) Uani 0.5 1 d G P A -1
O5 O 0.4740(4) 0.6382(2) 0.8194(5) 0.100(3) Uani 0.5 1 d G P A -1
O3 O 0.4362(3) 0.1546(3) 0.8938(3) 0.091(2) Uani 0.5 1 d G P A -1
O1 O 0.5889(3) 0.3034(4) 0.5544(3) 0.108(4) Uani 0.5 1 d G P A -1
O2 O 0.5652(4) 0.1146(4) 0.6034(4) 0.116(3) Uani 0.5 1 d G P A -1
O6 O 0.5379(4) 0.6723(3) 0.6768(6) 0.114(4) Uani 0.5 1 d G P A -1
O4 O 0.3960(2) 0.3094(4) 0.9874(3) 0.105(3) Uani 0.5 1 d G P A -1

loop_
_atom_site_aniso_label
_atom_site_aniso_U_11
_atom_site_aniso_U_22
_atom_site_aniso_U_33
_atom_site_aniso_U_23
_atom_site_aniso_U_13
_atom_site_aniso_U_12
N3 0.0717(19) 0.091(2) 0.072(2) 0.0111(17) -0.0012(16) -0.0054(18)
N1 0.068(2) 0.102(2) 0.070(2) 0.0097(19) 0.0019(16) -0.0023(17)
N2 0.0677(19) 0.102(3) 0.073(2) 0.0067(19) 0.0020(15) -0.0010(19)
N10 0.076(2) 0.096(3) 0.087(3) 0.008(2) 0.003(2) 0.0056(19)
N4 0.082(2) 0.105(3) 0.083(2) 0.010(2) -0.0132(19) 0.004(2)
N7 0.083(2) 0.122(3) 0.085(3) -0.009(2) -0.0037(19) 0.015(2)
N11 0.090(3) 0.086(3) 0.093(3) 0.009(2) 0.013(2) -0.001(2)
N5 0.085(3) 0.112(3) 0.081(3) 0.005(2) -0.014(2) 0.008(3)
N8 0.087(3) 0.121(4) 0.080(2) -0.009(2) -0.0021(19) 0.002(3)
N9 0.119(4) 0.122(4) 0.111(4) -0.011(3) -0.013(3) 0.014(3)
N12 0.131(4) 0.099(3) 0.119(4) -0.005(3) 0.013(3) 0.003(3)
C3 0.068(2) 0.092(3) 0.072(2) 0.011(2) 0.0076(19) -0.006(2)
N6 0.113(3) 0.154(4) 0.106(4) 0.000(3) -0.013(3) 0.037(4)
C1 0.067(2) 0.096(3) 0.069(2) 0.012(2) 0.0016(18) -0.008(2)
C2 0.066(2) 0.099(3) 0.070(2) 0.005(2) 0.0083(19) -0.002(2)
C5 0.087(9) 0.113(10) 0.095(10) -0.056(13) -0.032(8) 0.058(9)
C9 0.063(6) 0.072(4) 0.081(7) 0.022(6) 0.003(5) -0.003(5)
C7 0.065(7) 0.120(12) 0.097(10) 0.012(10) -0.008(6) -0.018(9)
C8 0.046(5) 0.113(9) 0.073(7) -0.029(6) -0.009(5) 0.016(5)
C6 0.119(13) 0.068(5) 0.17(3) 0.008(7) -0.069(15) -0.027(9)
C4 0.076(7) 0.119(13) 0.069(7) -0.001(7) 0.020(6) 0.010(9)
N14 0.095(7) 0.079(7) 0.109(8) -0.022(7) -0.003(5) 0.037(6)
N16 0.067(5) 0.113(9) 0.096(8) 0.012(7) -0.010(6) -0.019(6)
N18 0.064(7) 0.068(4) 0.111(10) 0.022(5) 0.001(6) -0.008(4)
N13 0.075(4) 0.118(7) 0.104(6) 0.016(5) 0.003(4) 0.014(5)
N15 0.072(4) 0.076(4) 0.115(6) -0.008(4) -0.007(4) -0.001(3)
N17 0.079(4) 0.082(5) 0.094(5) -0.016(4) 0.006(4) 0.003(4)
O5 0.088(5) 0.077(4) 0.129(9) -0.034(5) -0.004(5) 0.025(5)
O3 0.089(5) 0.067(5) 0.118(7) 0.016(4) 0.017(4) -0.025(4)
O1 0.106(6) 0.138(8) 0.087(7) 0.003(5) 0.034(6) 0.021(5)
O2 0.122(7) 0.088(5) 0.133(8) -0.021(4) 0.002(6) 0.022(4)
O6 0.104(7) 0.099(5) 0.141(9) 0.044(5) 0.029(6) -0.001(5)
O4 0.099(5) 0.142(6) 0.076(5) -0.003(4) 0.025(4) 0.008(4)

loop_
_atom_type_symbol
_atom_type_description
_atom_type_scat_dispersion_real
_atom_type_scat_dispersion_imag
_atom_type_scat_source
C C 0.0181 0.0091 'International Tables Vol C Tables 4.2.6.8 and 6.1.1.4'
N N 0.0311 0.0180 'International Tables Vol C Tables 4.2.6.8 and 6.1.1.4'
O O 0.0492 0.0322 'International Tables Vol C Tables 4.2.6.8 and 6.1.1.4'

loop_
_exptl_crystal_face_index_h
_exptl_crystal_face_index_k
_exptl_crystal_face_index_l
_exptl_crystal_face_perp_dist
-9 -5 0 0.0171
-7 2 7 0.0465
9 4 -1 0.0207
4 -3 -7 0.0469
4 -6 -1 0.0053
-10 -3 2 0.0186
10 3 -2 0.0149
-16 14 4 0.0030

loop_
_geom_angle_atom_site_label_1
_geom_angle_atom_site_label_2
_geom_angle_atom_site_label_3
_geom_angle
C1 N3 C3 113.9(4)
C1 N1 C2 112.7(4)
C2 N2 C3 112.7(4)
N11 N10 C3 113.5(4)
N5 N4 C1 113.4(4)
N8 N7 C2 114.0(4)
N12 N11 N10 171.9(5)
N6 N5 N4 170.0(5)
N9 N8 N7 170.2(5)
N3 C3 N2 126.9(4)
N3 C3 N10 119.3(4)
N2 C3 N10 113.8(4)
N3 C1 N1 126.4(4)
N3 C1 N4 114.4(4)
N1 C1 N4 119.2(4)
N1 C2 N7 119.5(4)
N2 C2 N1 127.4(4)
N2 C2 N7 113.1(4)
C4 C5 C6 122.6
N14 C5 C6 128.0
N14 C5 C4 109.4
C8 C9 C4 122.6
N18 C9 C8 109.4
N18 C9 C4 128.0
C6 C7 C8 122.6
N16 C7 C8 128.0
N16 C7 C6 109.4
C9 C8 C7 117.5
N17 C8 C9 113.1
N17 C8 C7 129.4
C7 C6 C5 117.4
N15 C6 C5 129.5
N15 C6 C7 113.1
C5 C4 C9 117.4
N13 C4 C5 113.1
N13 C4 C9 129.5
C5 N14 O1 105.2
O2 N14 C5 137.8
O2 N14 O1 117.0
C7 N16 O3 105.3
O4 N16 C7 137.8
O4 N16 O3 116.9
C9 N18 O5 105.2
O6 N18 C9 137.8
O6 N18 O5 117.0
C4 N13 O1 103.9
C6 N15 O3 104.0
C8 N17 O5 103.9
N17 O5 N18 108.4
N15 O3 N16 108.3
N13 O1 N14 108.4

loop_
_geom_bond_atom_site_label_1
_geom_bond_atom_site_label_2
_geom_bond_distance
N3 C3 1.324(5)
N3 C1 1.324(6)
N1 C1 1.330(6)
N1 C2 1.337(5)
N2 C3 1.326(6)
N2 C2 1.323(6)
N10 N11 1.250(6)
N10 C3 1.397(6)
N4 N5 1.262(6)
N4 C1 1.389(5)
N7 N8 1.255(7)
N7 C2 1.390(6)
N11 N12 1.100(6)
N5 N6 1.098(6)
N8 N9 1.124(7)
C5 C6 1.4032
C5 C4 1.3862
C5 N14 1.3162
C9 C8 1.3863
C9 C4 1.4030
C9 N18 1.3160
C7 C8 1.4025
C7 C6 1.3870
C7 N16 1.3161
C8 N17 1.3170
C6 N15 1.3166
C4 N13 1.3171
N14 O1 1.4592
N14 O2 1.2457
N16 O3 1.4593
N16 O4 1.2467
N18 O5 1.4595
N18 O6 1.2456
N13 O1 1.4268
N15 O3 1.4284
N17 O5 1.4268

loop_
_exptl_oxdiff_crystal_face_indexfrac_h
_exptl_oxdiff_crystal_face_indexfrac_k
_exptl_oxdiff_crystal_face_indexfrac_l
_exptl_oxdiff_crystal_face_x
_exptl_oxdiff_crystal_face_y
_exptl_oxdiff_crystal_face_z
-8.6747 -4.5984 0.3779 -0.0483 -0.2024 0.9781
-6.6393 1.7540 7.0968 0.2059 0.8578 0.4709
8.8393 4.4726 -0.6600 0.0394 0.1654 -0.9854
3.8806 -3.4213 -7.2411 -0.2307 -0.9615 -0.1491
3.9701 -5.5290 -1.1248 0.4677 -0.6812 0.0701
-9.8015 -3.2846 2.2309 -0.0259 0.0867 0.9959
9.8958 3.1284 -2.3230 0.0329 -0.1103 -0.9934
-16.2785 14.1156 4.0312 -1.3749 1.9635 0.2992
